data_4029282
loop_
_publ_author_name
'Fa, Shi-Xin'
'Wang, Li-Xia'
'Wang, De-Xian'
'Zhao, Liang'
'Wang, Mei-Xiang'

_publ_section_title
;
 Synthesis, Structure, and Fullerene-Complexing Property of
 Azacalix[6]aromatics.
;
_journal_issue 8
_journal_name_full 'The Journal of organic chemistry'
_journal_page_first 3559
_journal_page_last 3571
_journal_paper_doi 10.1021/jo5003714
_journal_volume 79
_journal_year 2014
_chemical_formula_moiety '2(C45 H45 N15), C60'
_chemical_formula_sum 'C150 H90 N30'
_chemical_formula_weight 2312.52
_chemical_name_systematic
; 
 ? 
;
_space_group_IT_number 148
_symmetry_cell_setting trigonal
_symmetry_space_group_name_Hall '-R 3'
_symmetry_space_group_name_H-M 'R -3 :H'
_atom_sites_solution_hydrogens geom
_atom_sites_solution_primary direct
_atom_sites_solution_secondary difmap
_audit_creation_method SHELXL-97
_cell_angle_alpha 90.00
_cell_angle_beta 90.00
_cell_angle_gamma 120.00
_cell_formula_units_Z 3
_cell_length_a 15.319(2)
_cell_length_b 15.319(2)
_cell_length_c 44.673(9)
_cell_measurement_reflns_used 10792
_cell_measurement_temperature 173(2)
_cell_measurement_theta_max 27.4666
_cell_measurement_theta_min 1.3675
_cell_volume 9079(2)
_computing_cell_refinement 'CrystalClear (Rigaku Inc., 2008)'
_computing_data_collection 'CrystalClear (Rigaku Inc., 2008)'
_computing_data_reduction 'CrystalClear (Rigaku Inc., 2008)'
_computing_molecular_graphics
;
 Mercury: visualization and analysis of crystal structures, C. F. Macrae,
 P. R. Edgington, P. McCabe, E. Pidcock, G. P. Shields, R. Taylor,
 M. Towler and J. van de Streek, J. Appl. Cryst., 39, 453-457, 2006.
;
_computing_publication_material 'SHELX-97 (Sheldrick, 2008)'
_computing_structure_refinement 'SHELX-97 (Sheldrick, 2008)'
_computing_structure_solution 'SHELX-97 (Sheldrick, 2008)'
_diffrn_ambient_temperature 173(2)
_diffrn_detector_area_resol_mean 28.5714
_diffrn_measured_fraction_theta_full 0.991
_diffrn_measured_fraction_theta_max 0.991
_diffrn_measurement_device_type 'Saturn724+ CCD'
_diffrn_measurement_method '\w scans at fixed \c = 45\%'
_diffrn_radiation_monochromator graphite
_diffrn_radiation_source 'fine-focus sealed tube'
_diffrn_radiation_type MoK\a
_diffrn_radiation_wavelength 0.71073
_diffrn_reflns_av_R_equivalents 0.0365
_diffrn_reflns_av_sigmaI/netI 0.0341
_diffrn_reflns_limit_h_max 13
_diffrn_reflns_limit_h_min -19
_diffrn_reflns_limit_k_max 19
_diffrn_reflns_limit_k_min -14
_diffrn_reflns_limit_l_max 57
_diffrn_reflns_limit_l_min -39
_diffrn_reflns_number 13381
_diffrn_reflns_theta_full 27.47
_diffrn_reflns_theta_max 27.47
_diffrn_reflns_theta_min 2.38
_exptl_absorpt_coefficient_mu 0.078
_exptl_absorpt_correction_T_max 1.0000
_exptl_absorpt_correction_T_min 0.6767
_exptl_absorpt_correction_type multi-scan
_exptl_absorpt_process_details 'CrystalClear (Rigaku Inc., 2008)'
_exptl_crystal_colour brown
_exptl_crystal_density_diffrn 1.269
_exptl_crystal_density_method 'not measured'
_exptl_crystal_description block
_exptl_crystal_F_000 3600
_exptl_crystal_size_max 0.50
_exptl_crystal_size_mid 0.50
_exptl_crystal_size_min 0.20
_platon_squeeze_details
;
;
_refine_diff_density_max 0.232
_refine_diff_density_min -0.206
_refine_diff_density_rms 0.045
_refine_ls_extinction_method none
_refine_ls_goodness_of_fit_ref 1.155
_refine_ls_hydrogen_treatment constr
_refine_ls_matrix_type full
_refine_ls_number_parameters 309
_refine_ls_number_reflns 4597
_refine_ls_number_restraints 80
_refine_ls_restrained_S_all 1.158
_refine_ls_R_factor_all 0.0657
_refine_ls_R_factor_gt 0.0588
_refine_ls_shift/su_max 0.001
_refine_ls_shift/su_mean 0.000
_refine_ls_structure_factor_coef Fsqd
_refine_ls_weighting_details 'calc w=1/[\s^2^(Fo^2^)+(0.0512P)^2^+11.7148P] where P=(Fo^2^+2Fc^2^)/3'
_refine_ls_weighting_scheme calc
_refine_ls_wR_factor_gt 0.1366
_refine_ls_wR_factor_ref 0.1413
_reflns_number_gt 4191
_reflns_number_total 4597
_reflns_threshold_expression >2sigma(I)
_cod_data_source_file jo5003714_si_008.cif
_cod_data_source_block a
_cod_depositor_comments
;Adding full bibliography for
 ./tmp-cod-update-bibliographies-12971/cifs/4029282.cif.
;
_cod_original_cell_volume 9079(3)
_cod_original_sg_symbol_H-M R-3
_cod_database_code 4029282

loop_
_symmetry_equiv_pos_as_xyz
'x, y, z'
'-y, x-y, z'
'-x+y, -x, z'
'x+2/3, y+1/3, z+1/3'
'-y+2/3, x-y+1/3, z+1/3'
'-x+y+2/3, -x+1/3, z+1/3'
'x+1/3, y+2/3, z+2/3'
'-y+1/3, x-y+2/3, z+2/3'
'-x+y+1/3, -x+2/3, z+2/3'
'-x, -y, -z'
'y, -x+y, -z'
'x-y, x, -z'
'-x+2/3, -y+1/3, -z+1/3'
'y+2/3, -x+y+1/3, -z+1/3'
'x-y+2/3, x+1/3, -z+1/3'
'-x+1/3, -y+2/3, -z+2/3'
'y+1/3, -x+y+2/3, -z+2/3'
'x-y+1/3, x+2/3, -z+2/3'

loop_
_atom_site_label
_atom_site_type_symbol
_atom_site_fract_x
_atom_site_fract_y
_atom_site_fract_z
_atom_site_U_iso_or_equiv
_atom_site_adp_type
_atom_site_occupancy
_atom_site_symmetry_multiplicity
_atom_site_calc_flag
_atom_site_refinement_flags
_atom_site_disorder_assembly
_atom_site_disorder_group
N1 N 0.63610(10) 0.85184(10) 0.05288(3) 0.0270(3) Uani 1 1 d . . .
N2 N 0.62667(10) 0.99862(10) 0.05118(3) 0.0293(3) Uani 1 1 d . B .
N3 N 0.59608(11) 1.12796(11) 0.06361(4) 0.0327(3) Uani 1 1 d . B .
N4 N 0.42793(11) 1.10029(11) 0.06794(3) 0.0322(3) Uani 1 1 d . B .
N5 N 0.28652(11) 0.94548(10) 0.05768(3) 0.0288(3) Uani 1 1 d . B .
C1 C 0.47935(13) 0.90254(12) 0.13068(4) 0.0287(4) Uani 1 1 d . . .
C2 C 0.38005(13) 0.89226(12) 0.13071(4) 0.0288(4) Uani 1 1 d . . .
C3 C 0.35731(14) 0.90869(12) 0.16114(4) 0.0289(4) Uani 1 1 d . . .
C4 C 0.25946(14) 0.85160(13) 0.17220(4) 0.0298(4) Uani 1 1 d . . .
C5 C 0.18046(13) 0.77595(13) 0.15348(4) 0.0295(4) Uani 1 1 d . . .
C6 C 0.20242(13) 0.76022(13) 0.12443(4) 0.0292(4) Uani 1 1 d . . .
C7 C 0.15995(13) 0.65874(14) 0.11285(4) 0.0294(4) Uani 1 1 d . . .
C8 C 0.23560(13) 0.65519(13) 0.09410(3) 0.0289(4) Uani 1 1 d . . .
C9 C 0.32439(14) 0.75441(13) 0.09410(3) 0.0289(4) Uani 1 1 d . . .
C10 C 0.30394(13) 0.81967(13) 0.11286(4) 0.0291(4) Uani 1 1 d . . .
C11 C 0.61769(13) 0.76351(13) 0.04143(4) 0.0275(4) Uani 1 1 d . . .
C12 C 0.56452(14) 0.72470(14) 0.01480(4) 0.0325(4) Uani 1 1 d . . .
H12 H 0.5549 0.6631 0.0067 0.039 Uiso 1 1 calc R . .
C13 C 0.52628(15) 0.77836(14) 0.00052(4) 0.0348(4) Uani 1 1 d . . .
H13 H 0.4884 0.7531 -0.0174 0.042 Uiso 1 1 calc R . .
C14 C 0.54327(14) 0.86909(14) 0.01239(4) 0.0323(4) Uani 1 1 d . . .
H14 H 0.5172 0.9068 0.0029 0.039 Uiso 1 1 calc R . .
C15 C 0.59962(13) 0.90327(12) 0.03855(4) 0.0276(4) Uani 1 1 d . . .
C16 C 0.72970(13) 1.05883(13) 0.06351(4) 0.0335(4) Uani 1 1 d D . .
H16B H 0.7539 1.1311 0.0599 0.040 Uiso 1 1 calc R A 1
H16A H 0.7751 1.0412 0.0526 0.040 Uiso 1 1 calc R A 1
C17 C 0.7364(5) 1.0432(4) 0.09606(13) 0.0397(13) Uani 0.704(6) 1 d PDU B 1
H17 H 0.7202 0.9778 0.1026 0.048 Uiso 0.704(6) 1 calc PR B 1
C18 C 0.7636(3) 1.1145(3) 0.11647(8) 0.0587(12) Uani 0.704(6) 1 d PDU B 1
H18B H 0.7803 1.1808 0.1107 0.070 Uiso 0.704(6) 1 calc PR B 1
H18A H 0.7664 1.0996 0.1370 0.070 Uiso 0.704(6) 1 calc PR B 1
C17' C 0.7312(13) 1.0649(12) 0.0975(3) 0.046(4) Uani 0.296(6) 1 d PDU B 2
H17A H 0.6919 1.0884 0.1074 0.055 Uiso 0.296(6) 1 calc PR B 2
C18' C 0.7866(6) 1.0377(7) 0.1136(2) 0.060(3) Uani 0.296(6) 1 d PDU B 2
H18C H 0.8260 1.0141 0.1039 0.071 Uiso 0.296(6) 1 calc PR B 2
H18D H 0.7868 1.0419 0.1348 0.071 Uiso 0.296(6) 1 calc PR B 2
C19 C 0.55791(13) 1.03056(12) 0.05544(4) 0.0273(4) Uani 1 1 d . . .
C20 C 0.45413(13) 0.96585(12) 0.05267(4) 0.0265(4) Uani 1 1 d . B .
H20 H 0.4275 0.8977 0.0467 0.032 Uiso 1 1 calc R . .
C21 C 0.39113(13) 1.00421(12) 0.05892(4) 0.0263(3) Uani 1 1 d . . .
C22 C 0.52770(14) 1.15472(13) 0.06962(4) 0.0341(4) Uani 1 1 d . . .
H22 H 0.5540 1.2224 0.0760 0.041 Uiso 1 1 calc R B .
C23 C 0.22516(14) 0.97176(14) 0.07667(4) 0.0360(4) Uani 1 1 d D . .
H23B H 0.2684 1.0271 0.0906 0.043 Uiso 1 1 calc R B 1
H23A H 0.1767 0.9127 0.0886 0.043 Uiso 1 1 calc R B 1
C24 C 0.1676(11) 1.0062(11) 0.0547(5) 0.038(3) Uani 0.41(5) 1 d PDU B 1
H24 H 0.1143 1.0113 0.0638 0.045 Uiso 0.41(5) 1 calc PR B 1
C25 C 0.1800(16) 1.0291(15) 0.0261(5) 0.053(3) Uani 0.41(5) 1 d PDU B 1
H25A H 0.2316 1.0261 0.0152 0.064 Uiso 0.41(5) 1 calc PR B 1
H25B H 0.1374 1.0487 0.0164 0.064 Uiso 0.41(5) 1 calc PR B 1
C24' C 0.1597(7) 1.0031(8) 0.0632(4) 0.0398(19) Uani 0.59(5) 1 d PDU B 2
H24A H 0.1130 1.0101 0.0755 0.048 Uiso 0.59(5) 1 calc PR B 2
C25' C 0.1624(11) 1.0220(10) 0.0347(4) 0.054(2) Uani 0.59(5) 1 d PDU B 2
H25C H 0.2086 1.0154 0.0221 0.064 Uiso 0.59(5) 1 calc PR B 2
H25D H 0.1182 1.0425 0.0266 0.064 Uiso 0.59(5) 1 calc PR B 2

loop_
_atom_site_aniso_label
_atom_site_aniso_U_11
_atom_site_aniso_U_22
_atom_site_aniso_U_33
_atom_site_aniso_U_23
_atom_site_aniso_U_13
_atom_site_aniso_U_12
N1 0.0242(7) 0.0251(7) 0.0301(7) 0.0040(5) 0.0058(5) 0.0111(6)
N2 0.0242(7) 0.0235(7) 0.0377(8) 0.0022(6) 0.0018(6) 0.0100(6)
N3 0.0301(8) 0.0229(7) 0.0419(9) 0.0000(6) 0.0004(6) 0.0107(6)
N4 0.0331(8) 0.0248(7) 0.0391(8) 0.0003(6) -0.0015(6) 0.0149(6)
N5 0.0274(7) 0.0244(7) 0.0346(8) -0.0005(6) -0.0023(6) 0.0130(6)
C1 0.0302(9) 0.0234(8) 0.0275(8) 0.0056(6) 0.0024(7) 0.0095(7)
C2 0.0349(9) 0.0233(8) 0.0274(8) 0.0059(6) 0.0006(7) 0.0141(7)
C3 0.0371(9) 0.0208(8) 0.0314(9) 0.0001(6) -0.0005(7) 0.0164(7)
C4 0.0383(10) 0.0277(9) 0.0314(9) -0.0003(7) -0.0001(7) 0.0225(8)
C5 0.0305(9) 0.0317(9) 0.0333(9) 0.0015(7) -0.0026(7) 0.0208(8)
C6 0.0332(9) 0.0331(9) 0.0276(8) 0.0035(7) -0.0044(7) 0.0213(8)
C7 0.0292(9) 0.0359(9) 0.0256(8) -0.0019(7) -0.0080(6) 0.0181(8)
C8 0.0332(9) 0.0359(9) 0.0182(7) 0.0000(6) -0.0050(6) 0.0177(8)
C9 0.0372(9) 0.0328(9) 0.0181(7) 0.0040(6) -0.0018(6) 0.0186(8)
C10 0.0371(9) 0.0315(9) 0.0227(8) 0.0069(6) -0.0007(7) 0.0201(8)
C11 0.0259(8) 0.0282(8) 0.0293(8) 0.0058(6) 0.0087(6) 0.0141(7)
C12 0.0411(10) 0.0306(9) 0.0276(8) 0.0009(7) 0.0053(7) 0.0192(8)
C13 0.0429(11) 0.0362(10) 0.0250(8) 0.0019(7) 0.0017(7) 0.0195(9)
C14 0.0380(10) 0.0339(9) 0.0289(8) 0.0053(7) 0.0026(7) 0.0208(8)
C15 0.0254(8) 0.0249(8) 0.0299(8) 0.0056(6) 0.0069(6) 0.0106(7)
C16 0.0227(8) 0.0263(9) 0.0464(11) 0.0036(7) 0.0019(7) 0.0085(7)
C17 0.0277(18) 0.032(2) 0.049(2) 0.0060(15) -0.0038(14) 0.0069(17)
C18 0.058(2) 0.053(2) 0.0476(19) 0.0041(16) -0.0062(15) 0.0145(17)
C17' 0.039(4) 0.046(5) 0.051(5) 0.002(3) -0.005(3) 0.021(3)
C18' 0.046(4) 0.060(5) 0.062(4) 0.014(3) -0.011(3) 0.019(3)
C19 0.0297(9) 0.0235(8) 0.0275(8) 0.0048(6) 0.0012(6) 0.0123(7)
C20 0.0285(8) 0.0224(8) 0.0267(8) 0.0039(6) 0.0004(6) 0.0114(7)
C21 0.0284(8) 0.0238(8) 0.0257(8) 0.0046(6) -0.0001(6) 0.0124(7)
C22 0.0325(9) 0.0240(8) 0.0419(10) -0.0016(7) -0.0020(8) 0.0112(7)
C23 0.0306(9) 0.0302(9) 0.0479(11) -0.0040(8) 0.0019(8) 0.0157(8)
C24 0.038(3) 0.040(3) 0.044(5) -0.003(3) -0.001(3) 0.026(3)
C25 0.058(6) 0.049(4) 0.062(6) 0.004(5) -0.021(5) 0.035(4)
C24' 0.034(2) 0.037(2) 0.051(4) -0.007(3) -0.001(2) 0.0204(19)
C25' 0.060(4) 0.046(3) 0.062(6) 0.002(4) -0.012(4) 0.032(3)

loop_
_atom_type_symbol
_atom_type_description
_atom_type_scat_dispersion_real
_atom_type_scat_dispersion_imag
_atom_type_scat_source
C C 0.0033 0.0016 'International Tables Vol C Tables 4.2.6.8 and 6.1.1.4'
H H 0.0000 0.0000 'International Tables Vol C Tables 4.2.6.8 and 6.1.1.4'
N N 0.0061 0.0033 'International Tables Vol C Tables 4.2.6.8 and 6.1.1.4'

loop_
_geom_angle_atom_site_label_1
_geom_angle_atom_site_label_2
_geom_angle_atom_site_label_3
_geom_angle
_geom_angle_site_symmetry_1
_geom_angle_site_symmetry_3
C15 N1 C11 118.34(15) . .
C19 N2 C15 122.54(14) . .
C19 N2 C16 119.58(14) . .
C15 N2 C16 117.42(14) . .
C22 N3 C19 114.97(15) . .
C22 N4 C21 115.10(15) . .
C21 N5 C11 122.63(14) . 2_665
C21 N5 C23 119.27(14) . .
C11 N5 C23 117.68(14) 2_665 .
C7 C1 C2 120.10(16) 3_565 .
C7 C1 C4 119.98(16) 3_565 14_455
C2 C1 C4 107.84(15) . 14_455
C10 C2 C1 120.07(16) . .
C10 C2 C3 119.73(16) . .
C1 C2 C3 108.12(15) . .
C4 C3 C5 120.09(15) . 14_455
C4 C3 C2 119.82(16) . .
C5 C3 C2 107.90(15) 14_455 .
C3 C4 C5 120.18(16) . .
C3 C4 C1 119.73(16) . 15
C5 C4 C1 108.00(15) . 15
C6 C5 C3 119.95(16) . 15
C6 C5 C4 119.89(16) . .
C3 C5 C4 108.15(15) 15 .
C5 C6 C7 120.10(16) . .
C5 C6 C10 120.01(16) . .
C7 C6 C10 108.21(15) . .
C1 C7 C6 120.17(16) 2_665 .
C1 C7 C8 119.98(16) 2_665 .
C6 C7 C8 107.91(15) . .
C9 C8 C9 120.01(17) 2_665 .
C9 C8 C7 120.02(16) 2_665 .
C9 C8 C7 108.01(15) . .
C8 C9 C8 119.99(17) 3_565 .
C8 C9 C10 120.00(16) 3_565 .
C8 C9 C10 108.05(15) . .
C2 C10 C6 120.36(15) . .
C2 C10 C9 119.83(16) . .
C6 C10 C9 107.82(15) . .
N1 C11 C12 122.65(16) . .
N1 C11 N5 115.27(15) . 3_565
C12 C11 N5 122.05(15) . 3_565
C13 C12 C11 118.10(16) . .
C13 C12 H12 121.0 . .
C11 C12 H12 121.0 . .
C12 C13 C14 119.85(17) . .
C12 C13 H13 120.1 . .
C14 C13 H13 120.1 . .
C13 C14 C15 117.99(16) . .
C13 C14 H14 121.0 . .
C15 C14 H14 121.0 . .
N1 C15 C14 123.03(16) . .
N1 C15 N2 115.04(15) . .
C14 C15 N2 121.87(15) . .
N2 C16 C17 113.7(3) . .
N2 C16 C17' 112.8(7) . .
C17 C16 C17' 14.6(7) . .
N2 C16 H16B 108.8 . .
C17 C16 H16B 108.8 . .
C17' C16 H16B 96.3 . .
N2 C16 H16A 108.8 . .
C17 C16 H16A 108.8 . .
C17' C16 H16A 121.1 . .
H16B C16 H16A 107.7 . .
C18 C17 C16 124.1(4) . .
C18 C17 H17 117.9 . .
C16 C17 H17 117.9 . .
C17 C18 H18B 120.0 . .
C17 C18 H18A 120.0 . .
H18B C18 H18A 120.0 . .
C18' C17' C16 120.9(12) . .
C18' C17' H17A 119.5 . .
C16 C17' H17A 119.5 . .
C17' C18' H18C 120.0 . .
C17' C18' H18D 120.0 . .
H18C C18' H18D 120.0 . .
N3 C19 N2 116.31(15) . .
N3 C19 C20 121.20(16) . .
N2 C19 C20 122.45(15) . .
C21 C20 C19 117.90(15) . .
C21 C20 H20 121.0 . .
C19 C20 H20 121.0 . .
N4 C21 C20 121.57(15) . .
N4 C21 N5 115.80(15) . .
C20 C21 N5 122.57(15) . .
N4 C22 N3 129.21(17) . .
N4 C22 H22 115.4 . .
N3 C22 H22 115.4 . .
C24' C23 N5 119.9(7) . .
C24' C23 C24 14.1(6) . .
N5 C23 C24 106.0(8) . .
C24' C23 H23B 104.9 . .
N5 C23 H23B 110.5 . .
C24 C23 H23B 110.5 . .
C24' C23 H23A 101.5 . .
N5 C23 H23A 110.5 . .
C24 C23 H23A 110.5 . .
H23B C23 H23A 108.7 . .
C25 C24 C23 131.7(13) . .
C25 C24 H24 114.2 . .
C23 C24 H24 114.2 . .
C24 C25 H25A 120.0 . .
C24 C25 H25B 120.0 . .
H25A C25 H25B 120.0 . .
C25' C24' C23 122.2(10) . .
C25' C24' H24A 118.9 . .
C23 C24' H24A 118.9 . .
C24' C25' H25C 120.0 . .
C24' C25' H25D 120.0 . .
H25C C25' H25D 120.0 . .

loop_
_geom_bond_atom_site_label_1
_geom_bond_atom_site_label_2
_geom_bond_distance
_geom_bond_site_symmetry_2
N1 C15 1.335(2) .
N1 C11 1.338(2) .
N2 C19 1.379(2) .
N2 C15 1.421(2) .
N2 C16 1.480(2) .
N3 C22 1.329(2) .
N3 C19 1.352(2) .
N4 C22 1.328(2) .
N4 C21 1.348(2) .
N5 C21 1.392(2) .
N5 C11 1.414(2) 2_665
N5 C23 1.464(2) .
C1 C7 1.387(2) 3_565
C1 C2 1.449(3) .
C1 C4 1.456(2) 14_455
C2 C10 1.391(2) .
C2 C3 1.456(2) .
C3 C4 1.395(3) .
C3 C5 1.449(2) 14_455
C4 C5 1.451(2) .
C4 C1 1.456(2) 15
C5 C6 1.392(2) .
C5 C3 1.449(2) 15
C6 C7 1.448(2) .
C6 C10 1.449(2) .
C7 C1 1.387(3) 2_665
C7 C8 1.453(2) .
C8 C9 1.388(2) 2_665
C8 C9 1.447(2) .
C9 C8 1.388(2) 3_565
C9 C10 1.454(2) .
C11 C12 1.396(3) .
C11 N5 1.414(2) 3_565
C12 C13 1.381(3) .
C12 H12 0.9500 .
C13 C14 1.385(3) .
C13 H13 0.9500 .
C14 C15 1.390(2) .
C14 H14 0.9500 .
C16 C17 1.486(6) .
C16 C17' 1.521(14) .
C16 H16B 0.9900 .
C16 H16A 0.9900 .
C17 C18 1.320(7) .
C17 H17 0.9500 .
C18 H18B 0.9500 .
C18 H18A 0.9500 .
C17' C18' 1.328(14) .
C17' H17A 0.9500 .
C18' H18C 0.9500 .
C18' H18D 0.9500 .
C19 C20 1.396(2) .
C20 C21 1.386(2) .
C20 H20 0.9500 .
C22 H22 0.9500 .
C23 C24' 1.443(11) .
C23 C24 1.576(13) .
C23 H23B 0.9900 .
C23 H23A 0.9900 .
C24 C25 1.313(12) .
C24 H24 0.9500 .
C25 H25A 0.9500 .
C25 H25B 0.9500 .
C24' C25' 1.301(9) .
C24' H24A 0.9500 .
C25' H25C 0.9500 .
C25' H25D 0.9500 .

loop_
_geom_torsion_atom_site_label_1
_geom_torsion_atom_site_label_2
_geom_torsion_atom_site_label_3
_geom_torsion_atom_site_label_4
_geom_torsion
_geom_torsion_site_symmetry_1
_geom_torsion_site_symmetry_4
C7 C1 C2 C10 0.0(2) 3_565 .
C4 C1 C2 C10 -142.45(16) 14_455 .
C7 C1 C2 C3 142.43(16) 3_565 .
C4 C1 C2 C3 -0.05(18) 14_455 .
C10 C2 C3 C4 0.0(2) . .
C1 C2 C3 C4 -142.55(16) . .
C10 C2 C3 C5 142.41(16) . 14_455
C1 C2 C3 C5 -0.15(18) . 14_455
C5 C3 C4 C5 -137.81(19) 14_455 .
C2 C3 C4 C5 0.1(2) . .
C5 C3 C4 C1 0.2(2) 14_455 15
C2 C3 C4 C1 138.10(16) . 15
C3 C4 C5 C6 0.1(2) . .
C1 C4 C5 C6 -142.28(16) 15 .
C3 C4 C5 C3 142.70(18) . 15
C1 C4 C5 C3 0.32(19) 15 15
C3 C5 C6 C7 0.2(2) 15 .
C4 C5 C6 C7 138.45(17) . .
C3 C5 C6 C10 -138.54(16) 15 .
C4 C5 C6 C10 -0.3(2) . .
C5 C6 C7 C1 -0.2(2) . 2_665
C10 C6 C7 C1 142.87(16) . 2_665
C5 C6 C7 C8 -142.87(16) . .
C10 C6 C7 C8 0.19(18) . .
C1 C7 C8 C9 -0.2(2) 2_665 2_665
C6 C7 C8 C9 142.55(16) . 2_665
C1 C7 C8 C9 -142.89(16) 2_665 .
C6 C7 C8 C9 -0.12(18) . .
C9 C8 C9 C8 0.0(3) 2_665 3_565
C7 C8 C9 C8 142.69(14) . 3_565
C9 C8 C9 C10 -142.66(14) 2_665 .
C7 C8 C9 C10 0.01(18) . .
C1 C2 C10 C6 137.90(17) . .
C3 C2 C10 C6 -0.2(2) . .
C1 C2 C10 C9 -0.2(2) . .
C3 C2 C10 C9 -138.34(16) . .
C5 C6 C10 C2 0.4(2) . .
C7 C6 C10 C2 -142.74(16) . .
C5 C6 C10 C9 142.91(16) . .
C7 C6 C10 C9 -0.18(18) . .
C8 C9 C10 C2 0.2(2) 3_565 .
C8 C9 C10 C2 142.90(15) . .
C8 C9 C10 C6 -142.58(16) 3_565 .
C8 C9 C10 C6 0.11(18) . .
C15 N1 C11 C12 1.8(2) . .
C15 N1 C11 N5 179.72(14) . 3_565
N1 C11 C12 C13 -2.7(3) . .
N5 C11 C12 C13 179.59(16) 3_565 .
C11 C12 C13 C14 1.5(3) . .
C12 C13 C14 C15 0.4(3) . .
C11 N1 C15 C14 0.2(2) . .
C11 N1 C15 N2 -176.88(14) . .
C13 C14 C15 N1 -1.3(3) . .
C13 C14 C15 N2 175.59(16) . .
C19 N2 C15 N1 -134.46(16) . .
C16 N2 C15 N1 37.7(2) . .
C19 N2 C15 C14 48.4(2) . .
C16 N2 C15 C14 -139.40(17) . .
C19 N2 C16 C17 79.2(3) . .
C15 N2 C16 C17 -93.3(3) . .
C19 N2 C16 C17' 63.3(6) . .
C15 N2 C16 C17' -109.1(6) . .
N2 C16 C17 C18 -117.0(5) . .
C17' C16 C17 C18 -27(3) . .
N2 C16 C17' C18' 125.3(12) . .
C17 C16 C17' C18' 29(2) . .
C22 N3 C19 N2 -175.43(16) . .
C22 N3 C19 C20 2.2(2) . .
C15 N2 C19 N3 -170.84(15) . .
C16 N2 C19 N3 17.2(2) . .
C15 N2 C19 C20 11.5(2) . .
C16 N2 C19 C20 -160.50(16) . .
N3 C19 C20 C21 -0.8(2) . .
N2 C19 C20 C21 176.73(15) . .
C22 N4 C21 C20 1.5(2) . .
C22 N4 C21 N5 178.63(15) . .
C19 C20 C21 N4 -1.2(2) . .
C19 C20 C21 N5 -178.13(15) . .
C11 N5 C21 N4 162.46(15) 2_665 .
C23 N5 C21 N4 -25.1(2) . .
C11 N5 C21 C20 -20.4(2) 2_665 .
C23 N5 C21 C20 151.95(16) . .
C21 N4 C22 N3 0.2(3) . .
C19 N3 C22 N4 -2.1(3) . .
C21 N5 C23 C24' 115.5(5) . .
C11 N5 C23 C24' -71.8(5) 2_665 .
C21 N5 C23 C24 113.1(6) . .
C11 N5 C23 C24 -74.1(6) 2_665 .
C24' C23 C24 C25 175(5) . .
N5 C23 C24 C25 -13.0(18) . .
N5 C23 C24' C25' -9.4(12) . .
C24 C23 C24' C25' 0(3) . .

loop_
_platon_squeeze_void_nr
_platon_squeeze_void_average_x
_platon_squeeze_void_average_y
_platon_squeeze_void_average_z
_platon_squeeze_void_volume
_platon_squeeze_void_count_electrons
_platon_squeeze_void_content
1 0.000 0.000 0.163 281 42 ' '
2 0.000 0.000 0.300 7 0 ' '
3 0.000 0.000 0.366 8 0 ' '
4 0.000 0.000 0.500 24 4 ' '
5 0.000 0.000 0.634 7 0 ' '
6 0.000 0.000 0.700 7 0 ' '
7 0.000 0.000 0.837 281 42 ' '
8 0.333 0.667 0.504 279 42 ' '
9 0.333 0.667 0.830 276 42 ' '
10 0.333 0.667 0.167 24 4 ' '
11 0.333 0.667 0.033 8 0 ' '
12 0.333 0.667 0.300 8 0 ' '
13 0.333 0.667 0.366 8 0 ' '
14 0.333 0.667 0.967 8 0 ' '
15 0.666 0.333 0.170 276 42 ' '
16 0.667 0.333 0.496 277 42 ' '
17 0.667 0.333 0.833 24 4 ' '
18 0.667 0.333 0.033 8 0 ' '
19 0.667 0.333 0.634 8 0 ' '
20 0.667 0.333 0.700 8 0 ' '
21 0.667 0.333 0.967 8 0 ' '
